data_4112380
loop_
_publ_author_name
'Benjamin V. Mork'
'T. Don Tilley'

_publ_section_title
;
 Synthons for Coordinatively Unsaturated Complexes of Tungsten, and Their
 Use for the Synthesis of High Oxidation-State Silylene Complexes
;
_journal_name_full 'Journal of the American Chemical Society'
_journal_page_first 4375
_journal_page_last 4385
_journal_paper_doi 10.1021/ja030548g
_journal_volume 126
_journal_year 2004
_chemical_formula_moiety 'C42 H39 B F20 P2 Si W '
_chemical_formula_sum 'C42 H39 B F20 P2 Si W'
_chemical_formula_weight 1208.4
_space_group_IT_number 29
_symmetry_cell_setting orthorhombic
_symmetry_Int_Tables_number 29
_symmetry_space_group_name_Hall 'P 2c -2ac'
_symmetry_space_group_name_H-M 'P c a 21'
_audit_creation_date 'Tue Jul  3 14:41:02 2001'
_audit_creation_method 'by teXsan'
_cell_angle_alpha 90
_cell_angle_beta 90
_cell_angle_gamma 90
_cell_formula_units_Z 8
_cell_length_a 27.48800(10)
_cell_length_b 15.5223(2)
_cell_length_c 21.3367(3)
_cell_measurement_reflns_used 0
_cell_measurement_temperature 273.2
_cell_measurement_theta_max 0.0
_cell_measurement_theta_min 0.0
_cell_volume 9103.88(18)
_computing_cell_refinement 'Bruker SAINT v5.04'
_computing_data_collection 'Bruker SMART v5.052d'
_computing_data_reduction 'Bruker SAINT v5.04'
_computing_publication_material teXsan
_computing_structure_refinement teXsan
_computing_structure_solution SIR92
_diffrn_ambient_temperature 155
_diffrn_measurement_device unknown
_diffrn_measurement_method 'omega scans with profile analysis'
_diffrn_orient_matrix_UB_11 0.00000
_diffrn_orient_matrix_UB_12 0.00000
_diffrn_orient_matrix_UB_13 0.00000
_diffrn_orient_matrix_UB_21 0.00000
_diffrn_orient_matrix_UB_22 0.00000
_diffrn_orient_matrix_UB_23 0.00000
_diffrn_orient_matrix_UB_31 0.00000
_diffrn_orient_matrix_UB_32 0.00000
_diffrn_orient_matrix_UB_33 0.00000
_diffrn_radiation_monochromator graphite
_diffrn_radiation_source 'X-ray tube'
_diffrn_radiation_type MoK\a
_diffrn_radiation_wavelength 0.7107
_diffrn_reflns_av_R_equivalents 0.0211
_diffrn_reflns_limit_h_max 18
_diffrn_reflns_limit_h_min -32
_diffrn_reflns_limit_k_max 17
_diffrn_reflns_limit_k_min -18
_diffrn_reflns_limit_l_max 24
_diffrn_reflns_limit_l_min -24
_diffrn_reflns_number 40708
_diffrn_reflns_theta_max 24.72
_diffrn_standards_decay_% 0.00
_diffrn_standards_interval_count 0
_diffrn_standards_number 0
_exptl_absorpt_coefficient_mu 2.752
_exptl_absorpt_correction_type SADABS
_exptl_crystal_colour orange
_exptl_crystal_density_diffrn 1.781
_exptl_crystal_description block
_exptl_crystal_F_000 4800.00
_exptl_crystal_size_max 0.30
_exptl_crystal_size_mid 0.15
_exptl_crystal_size_min 0.12
_refine_diff_density_max 1.84
_refine_diff_density_min -0.75
_refine_ls_extinction_coef 0.00000
_refine_ls_extinction_method none
_refine_ls_goodness_of_fit_ref 1.468
_refine_ls_hydrogen_treatment constr
_refine_ls_matrix_type full
_refine_ls_number_parameters 1210
_refine_ls_number_reflns 11767
_refine_ls_number_restraints 0
_refine_ls_R_factor_all 0.0363
_refine_ls_R_factor_gt 0.0300
_refine_ls_shift/su_max 0.0430
_refine_ls_structure_factor_coef F
_refine_ls_weighting_scheme sigma
_refine_ls_wR_factor_all 0.0377
_refine_ls_wR_factor_gt 0.0366
_reflns_number_gt 11767
_reflns_number_total 14324
_reflns_threshold_expression I>3.00sigma
_cod_data_source_file ja030548g_3.cif
_cod_data_source_block compound_3a
_cod_original_cell_volume 9103.9(3)
_cod_original_sg_symbol_H-M 'P c a 21 '
_cod_original_formula_sum 'C42 H39 B F20 P2 Si W '
_cod_database_code 4112380

loop_
_symmetry_equiv_pos_as_xyz
'   +x,   +y,   +z'
'   -x,   -y,1/2+z'
'1/2-x,   +y,1/2+z'
'1/2+x,   -y,   +z'

loop_
_atom_site_aniso_label
_atom_site_aniso_U_11
_atom_site_aniso_U_22
_atom_site_aniso_U_33
_atom_site_aniso_U_12
_atom_site_aniso_U_13
_atom_site_aniso_U_23
W(1) 0.0277(1) 0.0356(1) 0.0296(1) 0.0030(1) 0.0003(1) -0.0047(1)
W(2) 0.0436(2) 0.0399(1) 0.0358(2) -0.0082(1) -0.0029(1) -0.0002(2)
P(1) 0.0298(8) 0.0376(9) 0.041(1) 0.0036(7) 0.0009(9) -0.0068(9)
P(2) 0.045(1) 0.052(1) 0.053(1) 0.0024(10) 0.0096(10) 0.012(1)
P(3) 0.053(1) 0.0347(10) 0.058(1) -0.0068(9) -0.005(1) 0.0027(9)
P(4) 0.111(2) 0.046(1) 0.116(2) 0.001(1) 0.062(2) -0.011(1)
Si(1) 0.059(2) 0.049(1) 0.042(1) 0.008(1) -0.010(1) -0.007(1)
Si(2) 0.085(2) 0.073(2) 0.089(2) -0.031(2) -0.031(2) 0.022(2)
F(1) 0.048(3) 0.053(3) 0.051(3) 0.012(2) 0.000(2) 0.000(2)
F(2) 0.051(3) 0.104(4) 0.069(3) 0.037(3) -0.015(3) -0.027(3)
F(3) 0.032(3) 0.184(7) 0.074(4) -0.015(3) 0.009(3) -0.046(4)
F(4) 0.065(3) 0.104(4) 0.059(3) -0.055(3) 0.010(3) -0.003(3)
F(5) 0.061(3) 0.045(3) 0.052(3) -0.020(2) 0.004(2) 0.006(2)
F(6) 0.053(3) 0.049(2) 0.028(2) 0.002(2) 0.002(2) 0.001(2)
F(7) 0.101(4) 0.057(3) 0.037(3) 0.019(3) -0.002(2) 0.014(2)
F(8) 0.086(4) 0.052(3) 0.055(3) 0.028(3) -0.010(3) 0.007(2)
F(9) 0.071(3) 0.063(3) 0.058(3) 0.033(3) 0.010(2) 0.003(2)
F(10) 0.053(3) 0.060(3) 0.037(2) 0.021(2) 0.014(2) 0.008(2)
F(11) 0.061(3) 0.036(2) 0.040(2) -0.012(2) 0.005(2) 0.003(2)
F(12) 0.068(3) 0.048(2) 0.037(3) -0.014(2) 0.004(2) -0.010(2)
F(13) 0.069(3) 0.059(3) 0.028(3) -0.004(2) 0.004(2) 0.002(2)
F(14) 0.066(3) 0.045(2) 0.041(3) -0.008(2) 0.005(2) 0.015(2)
F(15) 0.051(3) 0.036(2) 0.031(2) -0.004(2) -0.004(2) 0.000(2)
F(16) 0.033(2) 0.052(2) 0.042(2) 0.002(2) 0.007(2) 0.001(2)
F(17) 0.042(3) 0.074(3) 0.061(3) -0.025(3) -0.004(2) 0.000(3)
F(18) 0.068(3) 0.051(3) 0.062(3) -0.017(2) -0.019(2) -0.009(2)
F(19) 0.067(3) 0.052(3) 0.042(3) 0.013(2) -0.007(2) -0.017(2)
F(20) 0.041(2) 0.052(3) 0.040(2) 0.002(2) 0.010(2) -0.009(2)
F(21) 0.077(4) 0.068(3) 0.055(3) -0.022(3) 0.008(3) -0.004(3)
F(22) 0.099(5) 0.176(7) 0.061(4) -0.074(5) 0.005(3) 0.007(4)
F(23) 0.046(4) 0.195(8) 0.075(4) 0.002(4) -0.001(3) 0.025(4)
F(24) 0.078(4) 0.124(5) 0.088(4) 0.054(4) 0.003(3) 0.033(4)
F(25) 0.063(3) 0.067(3) 0.080(4) 0.021(3) 0.006(3) 0.016(3)
F(26) 0.070(3) 0.058(3) 0.037(3) 0.011(3) 0.007(2) -0.004(2)
F(27) 0.104(4) 0.061(3) 0.040(3) 0.019(3) -0.008(3) -0.015(2)
F(28) 0.113(5) 0.056(3) 0.061(3) -0.012(3) -0.025(3) -0.012(3)
F(29) 0.090(4) 0.052(3) 0.060(3) -0.024(3) -0.008(3) 0.000(2)
F(30) 0.062(3) 0.048(2) 0.032(2) -0.012(2) 0.000(2) -0.001(2)
F(31) 0.068(3) 0.057(3) 0.042(2) 0.006(2) -0.010(2) 0.005(2)
F(32) 0.076(3) 0.080(3) 0.043(3) -0.013(3) -0.015(2) 0.016(3)
F(33) 0.106(5) 0.123(5) 0.024(3) -0.035(4) -0.007(3) -0.004(3)
F(34) 0.135(4) 0.065(3) 0.041(3) -0.017(3) 0.009(3) -0.028(3)
F(35) 0.085(4) 0.040(2) 0.042(3) -0.005(2) 0.006(2) -0.003(2)
F(36) 0.049(3) 0.062(3) 0.051(3) -0.004(2) 0.005(2) 0.002(2)
F(37) 0.068(4) 0.071(3) 0.081(4) 0.025(3) -0.005(3) 0.002(3)
F(38) 0.098(4) 0.063(3) 0.078(4) 0.030(3) -0.016(3) 0.005(3)
F(39) 0.104(4) 0.054(3) 0.038(3) 0.002(3) -0.005(3) 0.006(2)
F(40) 0.070(3) 0.066(3) 0.035(2) 0.002(3) 0.012(2) 0.006(2)
C(1) 0.042(4) 0.043(4) 0.026(4) 0.017(4) -0.001(3) -0.008(3)
C(2) 0.049(5) 0.043(4) 0.032(4) 0.005(3) 0.009(4) 0.004(4)
C(3) 0.044(5) 0.046(4) 0.041(4) 0.010(4) -0.003(3) -0.002(4)
C(4) 0.032(4) 0.057(5) 0.036(5) -0.006(4) -0.001(3) -0.015(3)
C(5) 0.031(4) 0.033(3) 0.031(4) 0.004(3) 0.002(3) -0.010(3)
C(6) 0.036(4) 0.058(5) 0.054(5) 0.012(4) 0.006(4) -0.012(4)
C(7) 0.063(5) 0.052(5) 0.067(6) -0.002(4) 0.020(5) -0.006(5)
C(8) 0.072(6) 0.060(5) 0.043(5) 0.030(5) 0.013(4) 0.020(4)
C(9) 0.043(5) 0.082(6) 0.048(5) 0.003(4) -0.003(4) -0.020(5)
C(10) 0.049(5) 0.042(4) 0.055(5) 0.004(4) 0.005(4) -0.011(4)
C(11) 0.057(5) 0.046(5) 0.17(1) 0.012(4) -0.028(8) -0.028(7)
C(12) 0.062(6) 0.104(8) 0.058(6) 0.038(6) -0.014(5) -0.026(5)
C(13) 0.090(8) 0.109(9) 0.064(6) 0.048(7) 0.026(6) 0.007(6)
C(14) 0.063(6) 0.071(6) 0.117(9) 0.008(5) 0.040(6) 0.025(6)
C(15) 0.108(8) 0.047(5) 0.044(5) -0.001(5) 0.016(5) 0.005(4)
C(16) 0.066(6) 0.080(6) 0.084(8) -0.033(5) -0.011(6) 0.024(6)
C(17) 0.072(6) 0.079(6) 0.044(5) 0.007(5) -0.025(4) -0.020(5)
C(18) 0.064(6) 0.056(5) 0.073(6) -0.003(4) -0.027(5) -0.018(5)
C(19) 0.035(4) 0.036(4) 0.025(4) -0.005(3) 0.002(3) -0.003(3)
C(20) 0.036(4) 0.050(5) 0.037(4) 0.002(4) 0.006(3) 0.000(4)
C(21) 0.034(4) 0.089(7) 0.039(5) 0.004(5) -0.001(3) -0.022(5)
C(22) 0.040(5) 0.103(8) 0.037(5) -0.007(5) 0.000(4) -0.022(5)
C(23) 0.053(5) 0.071(6) 0.032(4) -0.020(5) 0.002(4) -0.008(4)
C(24) 0.038(4) 0.062(5) 0.028(4) -0.009(4) 0.000(3) -0.011(4)
C(25) 0.037(4) 0.032(4) 0.035(4) -0.007(3) 0.001(3) -0.002(3)
C(26) 0.042(4) 0.030(4) 0.025(4) -0.002(3) 0.001(3) -0.001(3)
C(27) 0.064(5) 0.039(4) 0.028(4) 0.006(4) -0.004(4) -0.002(3)
C(28) 0.066(5) 0.040(4) 0.043(5) 0.009(4) -0.012(4) 0.003(4)
C(29) 0.059(5) 0.041(4) 0.052(5) 0.017(4) 0.006(4) 0.001(4)
C(30) 0.050(5) 0.039(4) 0.026(4) 0.007(4) 0.007(3) 0.005(3)
C(31) 0.028(3) 0.029(3) 0.026(4) 0.001(3) -0.003(3) -0.005(3)
C(32) 0.031(4) 0.033(3) 0.044(4) 0.001(3) 0.005(4) 0.007(4)
C(33) 0.043(4) 0.039(4) 0.027(4) -0.004(3) 0.004(3) -0.003(3)
C(34) 0.038(4) 0.045(5) 0.026(5) 0.006(3) 0.003(3) -0.008(3)
C(35) 0.042(4) 0.035(4) 0.036(5) 0.005(3) 0.002(3) 0.003(3)
C(36) 0.032(3) 0.031(3) 0.029(4) -0.002(3) 0.003(3) -0.002(4)
C(37) 0.038(4) 0.029(3) 0.027(3) 0.003(3) -0.002(3) 0.010(3)
C(38) 0.038(4) 0.033(4) 0.035(4) 0.002(3) -0.001(3) 0.004(3)
C(39) 0.029(4) 0.048(4) 0.036(4) -0.008(3) -0.004(3) 0.007(4)
C(40) 0.040(4) 0.039(4) 0.047(5) -0.010(3) -0.017(4) 0.003(4)
C(41) 0.052(5) 0.032(4) 0.035(4) 0.008(3) -0.007(4) -0.002(3)
C(42) 0.034(4) 0.041(4) 0.028(4) 0.010(3) 0.000(3) 0.003(3)
C(43) 0.044(4) 0.062(5) 0.056(5) -0.005(4) 0.004(4) -0.003(4)
C(44) 0.049(4) 0.059(5) 0.060(5) -0.010(4) 0.015(5) 0.007(5)
C(45) 0.047(5) 0.057(5) 0.048(5) 0.013(4) -0.011(4) -0.003(4)
C(46) 0.079(7) 0.055(5) 0.046(6) 0.015(5) 0.010(4) 0.003(4)
C(47) 0.070(6) 0.046(4) 0.061(6) -0.001(4) 0.012(5) -0.007(4)
C(48) 0.053(6) 0.124(9) 0.071(7) -0.006(6) 0.003(5) -0.022(6)
C(49) 0.069(5) 0.047(4) 0.064(6) 0.018(4) 0.003(5) -0.020(4)
C(50) 0.080(7) 0.071(6) 0.054(5) 0.015(5) -0.027(5) -0.016(5)
C(51) 0.20(1) 0.065(6) 0.063(7) 0.067(8) 0.039(8) 0.032(5)
C(52) 0.14(1) 0.063(6) 0.094(8) -0.045(7) 0.031(7) -0.025(6)
C(53) 0.067(6) 0.045(5) 0.123(9) -0.014(4) 0.016(6) -0.014(5)
C(54) 0.077(7) 0.078(7) 0.081(7) -0.034(6) -0.018(6) 0.038(6)
C(55) 0.061(5) 0.056(5) 0.070(6) 0.008(4) 0.006(4) 0.005(5)
C(56) 0.068(7) 0.060(6) 0.106(8) 0.012(5) 0.034(6) 0.019(6)
C(57) 0.15(1) 0.106(10) 0.40(3) 0.095(10) 0.17(2) 0.16(1)
C(58) 0.39(3) 0.11(1) 0.24(2) -0.09(1) 0.26(2) -0.10(1)
C(59) 0.14(1) 0.13(1) 0.085(9) -0.072(9) -0.038(8) 0.041(8)
C(60) 0.075(7) 0.122(10) 0.085(8) 0.016(7) -0.007(6) 0.039(7)
C(61) 0.050(5) 0.065(5) 0.033(4) -0.001(4) -0.001(4) 0.003(4)
C(62) 0.059(6) 0.086(7) 0.028(4) -0.018(5) -0.005(4) 0.006(4)
C(63) 0.063(6) 0.100(8) 0.046(5) -0.028(6) -0.006(4) 0.002(5)
C(64) 0.046(6) 0.13(1) 0.054(6) 0.008(7) -0.001(5) 0.045(7)
C(65) 0.066(7) 0.103(8) 0.043(5) 0.022(6) 0.002(5) 0.024(5)
C(66) 0.044(5) 0.082(6) 0.041(5) 0.008(5) 0.000(4) 0.020(5)
C(67) 0.047(4) 0.038(4) 0.028(4) 0.007(3) -0.005(3) 0.005(3)
C(68) 0.063(6) 0.025(4) 0.037(4) 0.014(4) 0.003(4) 0.000(4)
C(69) 0.074(6) 0.070(6) 0.026(4) 0.024(5) -0.005(4) -0.005(4)
C(70) 0.078(6) 0.041(4) 0.051(5) 0.004(4) -0.024(5) -0.004(4)
C(71) 0.067(6) 0.045(4) 0.039(5) -0.003(4) -0.007(4) 0.008(4)
C(72) 0.057(5) 0.035(4) 0.030(4) 0.004(4) -0.008(3) 0.000(3)
C(73) 0.043(4) 0.053(5) 0.033(5) -0.011(4) 0.000(3) 0.002(4)
C(74) 0.055(4) 0.047(4) 0.032(4) -0.007(3) 0.008(4) 0.002(4)
C(75) 0.050(5) 0.068(6) 0.041(5) -0.025(5) -0.005(4) 0.012(5)
C(76) 0.068(5) 0.083(6) 0.035(5) -0.037(5) -0.002(5) -0.009(5)
C(77) 0.084(7) 0.071(6) 0.035(5) -0.037(5) 0.011(4) -0.008(5)
C(78) 0.056(5) 0.053(5) 0.030(6) -0.021(4) 0.005(4) -0.007(4)
C(79) 0.051(4) 0.046(4) 0.032(4) 0.002(4) 0.002(3) -0.008(4)
C(80) 0.055(5) 0.045(4) 0.038(4) -0.010(4) -0.002(4) -0.007(4)
C(81) 0.051(5) 0.046(5) 0.062(6) 0.019(4) -0.005(4) -0.004(4)
C(82) 0.086(7) 0.033(4) 0.046(5) 0.004(5) -0.024(5) 0.002(4)
C(83) 0.076(7) 0.037(4) 0.026(4) 0.000(4) 0.003(4) -0.002(4)
C(84) 0.054(5) 0.048(4) 0.036(4) 0.001(4) 0.007(4) -0.005(4)
B(1) 0.031(4) 0.031(4) 0.031(5) 0.006(3) 0.009(3) 0.007(4)
B(2) 0.060(6) 0.059(6) 0.021(5) 0.001(5) 0.012(4) -0.002(4)

loop_
_atom_site_label
_atom_site_fract_x
_atom_site_fract_y
_atom_site_fract_z
_atom_site_U_iso_or_equiv
_atom_site_thermal_displace_type
W(1) 0.268987(9) -0.03305(2) 0.65886 0.03080 Uij
W(2) 0.47055(1) 0.48255(2) 0.24069(2) 0.03910 Uij
P(1) 0.33978(6) -0.1310(1) 0.65124(10) 0.03494 Uij
P(2) 0.33222(8) 0.0521(1) 0.6042(1) 0.04682 Uij
P(3) 0.40524(8) 0.3750(1) 0.2605(1) 0.04503 Uij
P(4) 0.4021(1) 0.5691(2) 0.2758(2) 0.07495 Uij
Si(1) 0.22743(9) -0.0805(2) 0.5685(1) 0.04808 Uij
Si(2) 0.5193(1) 0.4490(2) 0.3280(2) 0.07965 Uij
F(1) 0.4083(2) 0.1125(3) 0.3401(2) 0.04825 Uij
F(2) 0.3134(2) 0.1188(4) 0.3636(2) 0.06946 Uij
F(3) 0.2669(2) -0.0218(5) 0.4106(3) 0.09024 Uij
F(4) 0.3173(2) -0.1707(4) 0.4279(2) 0.06906 Uij
F(5) 0.4121(2) -0.1794(3) 0.4055(2) 0.05299 Uij
F(6) 0.4746(1) -0.0913(3) 0.4838(2) 0.04021 Uij
F(7) 0.5294(2) -0.2179(3) 0.5329(2) 0.05915 Uij
F(8) 0.5946(2) -0.3017(3) 0.4594(2) 0.06290 Uij
F(9) 0.6042(2) -0.2589(3) 0.3367(2) 0.06386 Uij
F(10) 0.5503(2) -0.1368(3) 0.2866(2) 0.04510 Uij
F(11) 0.4468(2) -0.1630(2) 0.2746(2) 0.04172 Uij
F(12) 0.4395(2) -0.1604(2) 0.1503(2) 0.05194 Uij
F(13) 0.4630(2) -0.0143(3) 0.0849(2) 0.04815 Uij
F(14) 0.4931(2) 0.1275(2) 0.1473(2) 0.04907 Uij
F(15) 0.4995(1) 0.1285(2) 0.2712(2) 0.03763 Uij
F(16) 0.5721(1) 0.0324(3) 0.3334(2) 0.04083 Uij
F(17) 0.6266(2) 0.1396(3) 0.4017(2) 0.05863 Uij
F(18) 0.5883(2) 0.2180(3) 0.5057(2) 0.05676 Uij
F(19) 0.4939(2) 0.1878(3) 0.5375(2) 0.04989 Uij
F(20) 0.4387(1) 0.0855(3) 0.4686(2) 0.04424 Uij
F(21) 0.3427(2) 0.6037(3) 0.5504(2) 0.06706 Uij
F(22) 0.4373(2) 0.6141(5) 0.5229(3) 0.10111 Uij
F(23) 0.4879(2) 0.4726(5) 0.4891(3) 0.09776 Uij
F(24) 0.4428(2) 0.3159(4) 0.4830(3) 0.09138 Uij
F(25) 0.3481(2) 0.3052(3) 0.5040(2) 0.06621 Uij
F(26) 0.2873(2) 0.3868(3) 0.4148(2) 0.05430 Uij
F(27) 0.2381(2) 0.2563(3) 0.3648(2) 0.06108 Uij
F(28) 0.1736(2) 0.1641(3) 0.4357(2) 0.07129 Uij
F(29) 0.1600(2) 0.2075(3) 0.5587(2) 0.06477 Uij
F(30) 0.2086(2) 0.3372(3) 0.6097(2) 0.04675 Uij
F(31) 0.3119(2) 0.3310(3) 0.6297(2) 0.04870 Uij
F(32) 0.3184(2) 0.3464(3) 0.7532(2) 0.06211 Uij
F(33) 0.2895(2) 0.4936(4) 0.8117(2) 0.07202 Uij
F(34) 0.2532(2) 0.6262(3) 0.7411(2) 0.08048 Uij
F(35) 0.2457(2) 0.6125(3) 0.6181(2) 0.05396 Uij
F(36) 0.1799(2) 0.5010(3) 0.5580(2) 0.05289 Uij
F(37) 0.1245(2) 0.6029(3) 0.4878(3) 0.06818 Uij
F(38) 0.1638(2) 0.6913(3) 0.3893(3) 0.07758 Uij
F(39) 0.2602(2) 0.6762(3) 0.3652(2) 0.06013 Uij
F(40) 0.3150(2) 0.5727(3) 0.4301(2) 0.05404 Uij
C(1) 0.2017(3) 0.0172(5) 0.7152(3) 0.03388 Uij
C(2) 0.2112(3) -0.0676(4) 0.7370(4) 0.03944 Uij
C(3) 0.2594(3) -0.0672(5) 0.7652(4) 0.04540 Uij
C(4) 0.2774(2) 0.0205(5) 0.7621(4) 0.04212 Uij
C(5) 0.2421(2) 0.0707(4) 0.7296(3) 0.03186 Uij
C(6) 0.1533(3) 0.0463(5) 0.6878(4) 0.04827 Uij
C(7) 0.1777(3) -0.1439(5) 0.7381(5) 0.06266 Uij
C(8) 0.2806(3) -0.1387(5) 0.8035(4) 0.05773 Uij
C(9) 0.3214(3) 0.0531(6) 0.7963(4) 0.05406 Uij
C(10) 0.2434(3) 0.1665(5) 0.7223(4) 0.04774 Uij
C(11) 0.3299(3) -0.2462(5) 0.6535(7) 0.07778 Uij
C(12) 0.3881(3) -0.1224(7) 0.7079(4) 0.06580 Uij
C(13) 0.3713(4) -0.1137(8) 0.5790(5) 0.07640 Uij
C(14) 0.3818(4) -0.0176(6) 0.5717(6) 0.07531 Uij
C(15) 0.3124(4) 0.1139(5) 0.5370(4) 0.05939 Uij
C(16) 0.3664(3) 0.1325(6) 0.6479(5) 0.06996 Uij
C(17) 0.1825(3) -0.0173(6) 0.5209(4) 0.06483 Uij
C(18) 0.2224(3) -0.1896(6) 0.5330(4) 0.06044 Uij
C(19) 0.4155(2) -0.0306(4) 0.3735(3) 0.03116 Uij
C(20) 0.3876(3) 0.0391(5) 0.3629(4) 0.03956 Uij
C(21) 0.3384(3) 0.0461(6) 0.3738(4) 0.04802 Uij
C(22) 0.3157(3) -0.0270(7) 0.3972(4) 0.05413 Uij
C(23) 0.3409(3) -0.1015(6) 0.4071(4) 0.05212 Uij
C(24) 0.3899(3) -0.1033(5) 0.3955(3) 0.03897 Uij
C(25) 0.5079(3) -0.1092(4) 0.3816(3) 0.03653 Uij
C(26) 0.5058(3) -0.1346(4) 0.4453(3) 0.03436 Uij
C(27) 0.5336(3) -0.1961(5) 0.4708(3) 0.04323 Uij
C(28) 0.5669(3) -0.2408(5) 0.4349(4) 0.04505 Uij
C(29) 0.5714(3) -0.2183(5) 0.3733(4) 0.05170 Uij
C(30) 0.5423(3) -0.1549(4) 0.3493(3) 0.03385 Uij
C(31) 0.4747(2) -0.0176(4) 0.2804(3) 0.02615 Uij
C(32) 0.4591(2) -0.0867(4) 0.2448(4) 0.03756 Uij
C(33) 0.4557(3) -0.0881(4) 0.1805(3) 0.03753 Uij
C(34) 0.4672(2) -0.0150(5) 0.1474(4) 0.03664 Uij
C(35) 0.4822(3) 0.0544(4) 0.1794(3) 0.03824 Uij
C(36) 0.4857(2) 0.0529(4) 0.2443(4) 0.03064 Uij
C(37) 0.5019(2) 0.0529(4) 0.3957(3) 0.03007 Uij
C(38) 0.5509(3) 0.0717(4) 0.3838(3) 0.03708 Uij
C(39) 0.5797(2) 0.1262(5) 0.4182(3) 0.03917 Uij
C(40) 0.5610(3) 0.1662(5) 0.4700(4) 0.03955 Uij
C(41) 0.5131(3) 0.1518(4) 0.4845(3) 0.04111 Uij
C(42) 0.4854(3) 0.0972(5) 0.4481(3) 0.03087 Uij
C(43) 0.5438(3) 0.4749(5) 0.1844(4) 0.05035 Uij
C(44) 0.5104(3) 0.4137(5) 0.1574(5) 0.05327 Uij
C(45) 0.4703(3) 0.4599(5) 0.1317(4) 0.05055 Uij
C(46) 0.4791(4) 0.5460(5) 0.1395(4) 0.05571 Uij
C(47) 0.5246(3) 0.5583(5) 0.1730(4) 0.05996 Uij
C(48) 0.5945(3) 0.4545(8) 0.2072(5) 0.08038 Uij
C(49) 0.5197(3) 0.3198(5) 0.1511(4) 0.05940 Uij
C(50) 0.4332(4) 0.4260(6) 0.0869(4) 0.06796 Uij
C(51) 0.4548(5) 0.6211(7) 0.1088(5) 0.07620 Uij
C(52) 0.5514(5) 0.6414(7) 0.1856(5) 0.09185 Uij
C(53) 0.3976(3) 0.2798(5) 0.2126(5) 0.07745 Uij
C(54) 0.4040(4) 0.3232(6) 0.3360(5) 0.06756 Uij
C(55) 0.3449(3) 0.4238(5) 0.2579(4) 0.05770 Uij
C(56) 0.3489(4) 0.5017(6) 0.2964(5) 0.07387 Uij
C(57) 0.3718(5) 0.6385(8) 0.215(1) 0.14524 Uij
C(58) 0.4066(9) 0.6353(10) 0.3414(9) 0.13524 Uij
C(59) 0.5567(5) 0.5262(8) 0.3726(6) 0.09410 Uij
C(60) 0.5361(4) 0.3419(8) 0.3625(5) 0.07845 Uij
C(61) 0.3401(3) 0.4530(5) 0.5264(4) 0.04687 Uij
C(62) 0.3662(3) 0.5299(6) 0.5322(4) 0.05444 Uij
C(63) 0.4157(4) 0.5350(7) 0.5201(4) 0.06243 Uij
C(64) 0.4406(4) 0.4646(9) 0.5021(5) 0.06972 Uij
C(65) 0.4181(4) 0.3899(8) 0.4991(4) 0.07100 Uij
C(66) 0.3673(3) 0.3846(6) 0.5099(4) 0.05450 Uij
C(67) 0.2516(3) 0.3683(5) 0.5162(3) 0.04271 Uij
C(68) 0.2569(3) 0.3438(5) 0.4523(4) 0.04106 Uij
C(69) 0.2321(3) 0.2784(6) 0.4259(4) 0.05526 Uij
C(70) 0.1991(3) 0.2301(5) 0.4620(4) 0.05408 Uij
C(71) 0.1923(3) 0.2524(5) 0.5233(4) 0.04928 Uij
C(72) 0.2188(3) 0.3196(5) 0.5486(3) 0.04098 Uij
C(73) 0.2781(3) 0.4686(5) 0.6172(4) 0.04367 Uij
C(74) 0.2958(3) 0.4041(5) 0.6549(4) 0.04630 Uij
C(75) 0.3012(3) 0.4092(6) 0.7197(4) 0.05140 Uij
C(76) 0.2861(3) 0.4843(6) 0.7482(5) 0.05619 Uij
C(77) 0.2667(4) 0.5539(6) 0.7136(4) 0.05968 Uij
C(78) 0.2632(3) 0.5450(5) 0.6473(4) 0.04517 Uij
C(79) 0.2510(3) 0.5311(4) 0.4997(4) 0.04411 Uij
C(80) 0.2014(3) 0.5441(5) 0.5104(4) 0.04473 Uij
C(81) 0.1723(3) 0.5971(5) 0.4749(4) 0.05217 Uij
C(82) 0.1926(4) 0.6402(5) 0.4252(4) 0.05413 Uij
C(83) 0.2405(3) 0.6328(5) 0.4126(4) 0.04036 Uij
C(84) 0.2677(3) 0.5792(5) 0.4476(4) 0.04286 Uij
C(100) 0.23820 -0.00510 0.74170 0.00253 Uij
C(200) 0.50570 0.49070 0.15730 0.00253 Uij
B(1) 0.4751(3) -0.0268(5) 0.3565(4) 0.03241 Uij
B(2) 0.2799(4) 0.4553(6) 0.5387(5) 0.04449 Uij
H(1) 0.13168 0.06361 0.72059 0.03(2) Uij
H(2) 0.13832 0.00050 0.66487 0.05792 Uij
H(3) 0.15799 0.09396 0.66018 0.05792 Uij
H(4) 0.15848 -0.14442 0.77506 0.07520 Uij
H(5) 0.19600 -0.19552 0.73546 0.03(2) Uij
H(6) 0.15604 -0.14146 0.70245 0.07520 Uij
H(7) 0.26633 -0.13949 0.84475 0.09(3) Uij
H(8) 0.27402 -0.19320 0.78424 0.06928 Uij
H(9) 0.31490 -0.13255 0.80806 0.06928 Uij
H(10) 0.31710 0.04651 0.84062 0.06487 Uij
H(11) 0.34967 0.02151 0.78409 0.06487 Uij
H(12) 0.32651 0.11254 0.78741 0.06487 Uij
H(13) 0.21846 0.19327 0.74628 0.05728 Uij
H(14) 0.23764 0.18205 0.67839 0.05728 Uij
H(15) 0.27401 0.18937 0.73373 0.05728 Uij
H(16) 0.30405 -0.26468 0.62961 0.09333 Uij
H(17) 0.35852 -0.27808 0.64593 0.09333 Uij
H(18) 0.32090 -0.26286 0.69899 0.09333 Uij
H(19) 0.41578 -0.15563 0.69533 0.07896 Uij
H(20) 0.37798 -0.14043 0.74817 0.07896 Uij
H(21) 0.39891 -0.06278 0.71119 0.07896 Uij
H(22) 0.35156 -0.13864 0.54360 0.09168 Uij
H(23) 0.40099 -0.15101 0.57750 0.09168 Uij
H(24) 0.41184 -0.00559 0.59165 0.09037 Uij
H(25) 0.38581 -0.00498 0.52714 0.09037 Uij
H(26) 0.30707 0.07672 0.50236 0.07126 Uij
H(27) 0.33737 0.15461 0.52583 0.07126 Uij
H(28) 0.28361 0.14427 0.54661 0.04(2) Uij
H(29) 0.39226 0.15398 0.62400 0.08395 Uij
H(30) 0.37817 0.10821 0.68604 0.08395 Uij
H(31) 0.34486 0.17966 0.65878 0.08395 Uij
H(32) 0.19039 -0.01698 0.47842 0.07780 Uij
H(33) 0.15006 -0.04056 0.52629 0.07780 Uij
H(34) 0.18105 0.04191 0.53592 0.07780 Uij
H(35) 0.23058 -0.18805 0.48878 0.07253 Uij
H(36) 0.24440 -0.22963 0.55245 0.07253 Uij
H(37) 0.19022 -0.21237 0.53643 0.07253 Uij
H(38) 0.61768 0.45525 0.17480 0.09645 Uij
H(39) 0.59497 0.39383 0.22414 0.09645 Uij
H(40) 0.60406 0.48979 0.24073 0.09645 Uij
H(41) 0.54722 0.30797 0.12597 0.07128 Uij
H(42) 0.52442 0.29270 0.19155 0.07128 Uij
H(43) 0.49174 0.29184 0.13228 0.07128 Uij
H(44) 0.43992 0.44148 0.04450 0.08155 Uij
H(45) 0.43258 0.36269 0.08822 0.08155 Uij
H(46) 0.40095 0.44457 0.09703 0.08155 Uij
H(47) 0.46410 0.62579 0.06532 0.09144 Uij
H(48) 0.46016 0.67327 0.12910 0.09144 Uij
H(49) 0.41914 0.61109 0.10795 0.09144 Uij
H(50) 0.58138 0.64371 0.16092 0.11022 Uij
H(51) 0.53277 0.69091 0.17458 0.11022 Uij
H(52) 0.56082 0.64612 0.22861 0.11022 Uij
H(53) 0.39850 0.29505 0.16850 0.09294 Uij
H(54) 0.42474 0.24040 0.21913 0.09294 Uij
H(55) 0.36864 0.25095 0.22121 0.09294 Uij
H(56) 0.40736 0.36376 0.36995 0.08107 Uij
H(57) 0.43020 0.28172 0.34066 0.08107 Uij
H(58) 0.37409 0.29208 0.34293 0.08107 Uij
H(59) 0.33547 0.43887 0.21509 0.06925 Uij
H(60) 0.31986 0.38451 0.27269 0.06925 Uij
H(61) 0.31955 0.53492 0.29376 0.08865 Uij
H(62) 0.35166 0.48300 0.34011 0.08865 Uij
H(63) 0.38167 0.62105 0.17164 0.17428 Uij
H(64) 0.37730 0.69712 0.21846 0.17428 Uij
H(65) 0.33602 0.62925 0.21396 0.17428 Uij
H(66) 0.43965 0.66948 0.34351 0.16228 Uij
H(67) 0.38446 0.66549 0.35844 0.16228 Uij
H(68) 0.41896 0.59395 0.38297 0.16228 Uij
H(69) 0.55254 0.58255 0.35999 0.11292 Uij
H(70) 0.59196 0.51158 0.36649 0.11292 Uij
H(71) 0.55149 0.52018 0.41679 0.11292 Uij
H(72) 0.53023 0.33562 0.40623 0.09414 Uij
H(73) 0.57084 0.32645 0.35619 0.09414 Uij
H(74) 0.51882 0.29282 0.34219 0.09414 Uij

loop_
_atom_type_symbol
_atom_type_oxidation_number
_atom_type_number_in_cell
_atom_type_scat_dispersion_real
_atom_type_scat_dispersion_imag
_atom_type_scat_source
W 0 8 -0.849 6.872 'International Tables'
P 0 16 0.102 0.094 'International Tables'
Si 0 8 0.082 0.070 'International Tables'
F 0 160 0.017 0.010 'International Tables'
C 0 344 0.003 0.002 'International Tables'
H 0 312 0.000 0.000 'International Tables'
B 0 8 0.001 0.001 'International Tables'

loop_
_geom_angle_atom_site_label_1
_geom_angle_atom_site_label_2
_geom_angle_atom_site_label_3
_geom_angle
_geom_angle_publ_flag
P(1) W(1) P(2) 75.23(7) yes
P(1) W(1) Si(1) 97.77(7) yes
P(1) W(1) C(1) 149.3(2) yes
P(1) W(1) C(2) 115.8(2) yes
P(1) W(1) C(3) 90.8(2) yes
P(1) W(1) C(4) 101.6(2) yes
P(1) W(1) C(5) 135.8(2) yes
P(1) W(1) C(100) 121.48(5) yes
P(2) W(1) Si(1) 97.00(8) yes
P(2) W(1) C(1) 128.3(2) yes
P(2) W(1) C(2) 157.7(2) yes
P(2) W(1) C(3) 131.0(2) yes
P(2) W(1) C(4) 100.5(2) yes
P(2) W(1) C(5) 99.2(2) yes
P(2) W(1) C(100) 126.55(5) yes
Si(1) W(1) C(1) 98.1(2) yes
Si(1) W(1) C(2) 100.4(2) yes
Si(1) W(1) C(3) 131.7(2) yes
Si(1) W(1) C(4) 156.6(2) yes
Si(1) W(1) C(5) 126.3(2) yes
Si(1) W(1) C(100) 125.66(6) yes
C(1) W(1) C(2) 35.1(2) yes
C(1) W(1) C(3) 59.2(2) yes
C(1) W(1) C(4) 58.7(2) yes
C(1) W(1) C(5) 35.4(2) yes
C(1) W(1) C(100) 30.9(2) yes
C(2) W(1) C(3) 36.0(3) yes
C(2) W(1) C(4) 59.2(3) yes
C(2) W(1) C(5) 59.1(2) yes
C(2) W(1) C(100) 31.2(2) yes
C(3) W(1) C(4) 35.9(3) yes
C(3) W(1) C(5) 59.5(2) yes
C(3) W(1) C(100) 31.7(2) yes
C(4) W(1) C(5) 35.3(2) yes
C(4) W(1) C(100) 31.2(2) yes
C(5) W(1) C(100) 31.3(2) yes
P(3) W(2) P(4) 76.08(8) yes
P(3) W(2) Si(2) 97.37(9) yes
P(3) W(2) C(43) 132.2(2) yes
P(3) W(2) C(44) 99.2(2) yes
P(3) W(2) C(45) 93.8(2) yes
P(3) W(2) C(46) 120.1(2) yes
P(3) W(2) C(47) 152.2(2) yes
P(3) W(2) C(200) 122.31(5) yes
P(4) W(2) Si(2) 108.6(1) yes
P(4) W(2) C(43) 148.2(2) yes
P(4) W(2) C(44) 147.9(2) yes
P(4) W(2) C(45) 112.7(2) yes
P(4) W(2) C(46) 97.3(2) yes
P(4) W(2) C(47) 113.4(2) yes
P(4) W(2) C(200) 127.23(8) yes
Si(2) W(2) C(43) 84.5(2) yes
Si(2) W(2) C(44) 103.5(2) yes
Si(2) W(2) C(45) 138.7(2) yes
Si(2) W(2) C(46) 138.8(3) yes
Si(2) W(2) C(47) 103.5(2) yes
Si(2) W(2) C(200) 115.90(10) yes
C(43) W(2) C(44) 35.8(3) yes
C(43) W(2) C(45) 59.3(3) yes
C(43) W(2) C(46) 58.2(3) yes
C(43) W(2) C(47) 34.9(3) yes
C(43) W(2) C(200) 31.4(2) yes
C(44) W(2) C(45) 35.3(3) yes
C(44) W(2) C(46) 57.0(3) yes
C(44) W(2) C(47) 58.3(3) yes
C(44) W(2) C(200) 30.8(2) yes
C(45) W(2) C(46) 33.5(3) yes
C(45) W(2) C(47) 58.4(3) yes
C(45) W(2) C(200) 31.1(2) yes
C(46) W(2) C(47) 35.5(3) yes
C(46) W(2) C(200) 29.9(2) yes
C(47) W(2) C(200) 30.8(2) yes
W(1) P(1) C(11) 119.2(3) yes
W(1) P(1) C(12) 119.3(3) yes
W(1) P(1) C(13) 110.2(3) yes
C(11) P(1) C(12) 99.5(5) yes
C(11) P(1) C(13) 104.1(6) yes
C(12) P(1) C(13) 102.2(5) yes
W(1) P(2) C(14) 112.1(3) yes
W(1) P(2) C(15) 116.4(3) yes
W(1) P(2) C(16) 119.2(3) yes
C(14) P(2) C(15) 103.4(5) yes
C(14) P(2) C(16) 102.1(5) yes
C(15) P(2) C(16) 101.4(4) yes
W(2) P(3) C(53) 122.4(3) yes
W(2) P(3) C(54) 117.7(3) yes
W(2) P(3) C(55) 111.9(3) yes
C(53) P(3) C(54) 98.0(5) yes
C(53) P(3) C(55) 102.5(4) yes
C(54) P(3) C(55) 101.2(5) yes
W(2) P(4) C(56) 111.9(3) yes
W(2) P(4) C(57) 116.3(5) yes
W(2) P(4) C(58) 121.2(9) yes
C(56) P(4) C(57) 98.0(6) yes
C(56) P(4) C(58) 101.5(6) yes
C(57) P(4) C(58) 104(1) yes
W(1) Si(1) C(17) 126.7(3) yes
W(1) Si(1) C(18) 130.8(3) yes
C(17) Si(1) C(18) 101.9(4) yes
W(2) Si(2) C(59) 125.6(4) yes
W(2) Si(2) C(60) 130.2(4) yes
C(59) Si(2) C(60) 103.7(6) yes
W(1) C(1) C(2) 73.4(4) yes
W(1) C(1) C(5) 71.8(4) yes
W(1) C(1) C(6) 126.3(5) yes
W(1) C(1) C(100) 59.1(3) yes
C(2) C(1) C(5) 109.1(6) yes
C(2) C(1) C(6) 124.2(7) yes
C(2) C(1) C(100) 55.0(4) yes
C(5) C(1) C(6) 126.3(6) yes
C(5) C(1) C(100) 54.1(4) yes
C(6) C(1) C(100) 174.6(7) yes
W(1) C(2) C(1) 71.4(4) yes
W(1) C(2) C(3) 71.2(4) yes
W(1) C(2) C(7) 127.0(6) yes
W(1) C(2) C(100) 58.0(3) yes
C(1) C(2) C(3) 107.3(6) yes
C(1) C(2) C(7) 128.7(7) yes
C(1) C(2) C(100) 53.4(4) yes
C(3) C(2) C(7) 123.8(7) yes
C(3) C(2) C(100) 53.9(4) yes
C(7) C(2) C(100) 174.4(8) yes
W(1) C(3) C(2) 72.8(4) yes
W(1) C(3) C(4) 72.9(4) yes
W(1) C(3) C(8) 130.7(5) yes
W(1) C(3) C(100) 58.9(3) yes
C(2) C(3) C(4) 107.2(6) yes
C(2) C(3) C(8) 125.2(7) yes
C(2) C(3) C(100) 53.6(4) yes
C(4) C(3) C(8) 126.0(7) yes
C(4) C(3) C(100) 53.7(4) yes
C(8) C(3) C(100) 170.4(7) yes
W(1) C(4) C(3) 71.3(4) yes
W(1) C(4) C(5) 70.9(4) yes
W(1) C(4) C(9) 130.5(5) yes
W(1) C(4) C(100) 58.0(3) yes
C(3) C(4) C(5) 107.7(6) yes
C(3) C(4) C(9) 124.7(7) yes
C(3) C(4) C(100) 54.0(4) yes
C(5) C(4) C(9) 127.0(7) yes
C(5) C(4) C(100) 53.7(4) yes
C(9) C(4) C(100) 171.4(7) yes
W(1) C(5) C(1) 72.7(4) yes
W(1) C(5) C(4) 73.8(4) yes
W(1) C(5) C(10) 127.7(5) yes
W(1) C(5) C(100) 59.6(3) yes
C(1) C(5) C(4) 108.5(6) yes
C(1) C(5) C(10) 125.3(6) yes
C(1) C(5) C(100) 53.7(4) yes
C(4) C(5) C(10) 125.4(6) yes
C(4) C(5) C(100) 54.9(4) yes
C(10) C(5) C(100) 172.7(6) yes
P(1) C(13) C(14) 109.0(7) yes
P(2) C(14) C(13) 112.9(7) yes
C(20) C(19) C(24) 114.6(7) yes
C(20) C(19) B(1) 119.4(6) yes
C(24) C(19) B(1) 125.9(6) yes
F(1) C(20) C(19) 119.6(6) yes
F(1) C(20) C(21) 113.9(7) yes
C(19) C(20) C(21) 126.5(8) yes
F(2) C(21) C(20) 122.9(8) yes
F(2) C(21) C(22) 121.1(7) yes
C(20) C(21) C(22) 116.0(8) yes
F(3) C(22) C(21) 117.7(9) yes
F(3) C(22) C(23) 120.9(9) yes
C(21) C(22) C(23) 121.3(8) yes
F(4) C(23) C(22) 119.2(8) yes
F(4) C(23) C(24) 121.4(9) yes
C(22) C(23) C(24) 119.3(8) yes
F(5) C(24) C(19) 122.0(6) yes
F(5) C(24) C(23) 115.8(7) yes
C(19) C(24) C(23) 122.2(8) yes
C(26) C(25) C(30) 111.6(6) yes
C(26) C(25) B(1) 120.2(6) yes
C(30) C(25) B(1) 128.0(6) yes
F(6) C(26) C(25) 117.8(6) yes
F(6) C(26) C(27) 117.7(6) yes
C(25) C(26) C(27) 124.4(7) yes
F(7) C(27) C(26) 121.4(7) yes
F(7) C(27) C(28) 117.8(7) yes
C(26) C(27) C(28) 120.8(7) yes
F(8) C(28) C(27) 121.6(7) yes
F(8) C(28) C(29) 120.7(7) yes
C(27) C(28) C(29) 117.7(7) yes
F(9) C(29) C(28) 119.9(7) yes
F(9) C(29) C(30) 120.7(7) yes
C(28) C(29) C(30) 119.4(7) yes
F(10) C(30) C(25) 119.4(6) yes
F(10) C(30) C(29) 114.6(6) yes
C(25) C(30) C(29) 126.0(7) yes
C(32) C(31) C(36) 112.2(7) yes
C(32) C(31) B(1) 118.7(6) yes
C(36) C(31) B(1) 128.9(6) yes
F(11) C(32) C(31) 119.1(7) yes
F(11) C(32) C(33) 115.3(6) yes
C(31) C(32) C(33) 125.5(6) yes
F(12) C(33) C(32) 120.2(6) yes
F(12) C(33) C(34) 120.8(6) yes
C(32) C(33) C(34) 119.0(6) yes
F(13) C(34) C(33) 119.9(6) yes
F(13) C(34) C(35) 121.9(7) yes
C(33) C(34) C(35) 118.3(7) yes
F(14) C(35) C(34) 118.8(7) yes
F(14) C(35) C(36) 120.1(6) yes
C(34) C(35) C(36) 121.1(7) yes
F(15) C(36) C(31) 120.8(6) yes
F(15) C(36) C(35) 115.2(6) yes
C(31) C(36) C(35) 124.0(6) yes
C(38) C(37) C(42) 111.0(6) yes
C(38) C(37) B(1) 119.2(6) yes
C(42) C(37) B(1) 128.9(6) yes
F(16) C(38) C(37) 117.5(6) yes
F(16) C(38) C(39) 116.7(6) yes
C(37) C(38) C(39) 125.8(7) yes
F(17) C(39) C(38) 120.3(7) yes
F(17) C(39) C(40) 120.0(6) yes
C(38) C(39) C(40) 119.7(7) yes
F(18) C(40) C(39) 121.5(7) yes
F(18) C(40) C(41) 120.5(7) yes
C(39) C(40) C(41) 118.0(6) yes
F(19) C(41) C(40) 119.3(6) yes
F(19) C(41) C(42) 120.3(7) yes
C(40) C(41) C(42) 120.3(7) yes
F(20) C(42) C(37) 119.9(6) yes
F(20) C(42) C(41) 114.9(6) yes
C(37) C(42) C(41) 125.2(7) yes
W(2) C(43) C(44) 72.0(5) yes
W(2) C(43) C(47) 73.8(5) yes
W(2) C(43) C(48) 129.6(6) yes
W(2) C(43) C(200) 59.7(3) yes
C(44) C(43) C(47) 107.1(7) yes
C(44) C(43) C(48) 125.4(8) yes
C(44) C(43) C(200) 52.9(5) yes
C(47) C(43) C(48) 126.2(8) yes
C(47) C(43) C(200) 54.3(5) yes
C(48) C(43) C(200) 170.5(8) yes
W(2) C(44) C(43) 72.2(5) yes
W(2) C(44) C(45) 72.6(5) yes
W(2) C(44) C(49) 126.5(6) yes
W(2) C(44) C(200) 59.8(4) yes
C(43) C(44) C(45) 108.4(7) yes
C(43) C(44) C(49) 124.9(8) yes
C(43) C(44) C(200) 54.2(5) yes
C(45) C(44) C(49) 126.3(8) yes
C(45) C(44) C(200) 54.3(5) yes
C(49) C(44) C(200) 173.6(8) yes
W(2) C(45) C(44) 72.1(5) yes
W(2) C(45) C(46) 74.5(5) yes
W(2) C(45) C(50) 133.4(7) yes
W(2) C(45) C(200) 59.6(4) yes
C(44) C(45) C(46) 107.9(8) yes
C(44) C(45) C(50) 126.7(8) yes
C(44) C(45) C(200) 53.4(4) yes
C(46) C(45) C(50) 122.9(8) yes
C(46) C(45) C(200) 54.5(5) yes
C(50) C(45) C(200) 166.9(9) yes
W(2) C(46) C(45) 71.9(5) yes
W(2) C(46) C(47) 72.1(5) yes
W(2) C(46) C(51) 132.4(7) yes
W(2) C(46) C(200) 58.2(3) yes
C(45) C(46) C(47) 109.9(7) yes
C(45) C(46) C(51) 129.0(10) yes
C(45) C(46) C(200) 56.2(5) yes
C(47) C(46) C(51) 119.8(9) yes
C(47) C(46) C(200) 53.8(5) yes
C(51) C(46) C(200) 167.7(10) yes
W(2) C(47) C(43) 71.2(5) yes
W(2) C(47) C(46) 72.4(5) yes
W(2) C(47) C(52) 128.3(6) yes
W(2) C(47) C(200) 58.4(3) yes
C(43) C(47) C(46) 106.5(7) yes
C(43) C(47) C(52) 124.5(9) yes
C(43) C(47) C(200) 54.5(5) yes
C(46) C(47) C(52) 128.4(9) yes
C(46) C(47) C(200) 52.0(5) yes
C(52) C(47) C(200) 173.2(9) yes
P(3) C(55) C(56) 104.9(7) yes
P(4) C(56) C(55) 113.1(7) yes
C(62) C(61) C(66) 114.3(8) yes
C(62) C(61) B(2) 118.3(8) yes
C(66) C(61) B(2) 127.4(8) yes
F(21) C(62) C(61) 119.7(8) yes
F(21) C(62) C(63) 117.9(8) yes
C(61) C(62) C(63) 122.4(9) yes
F(22) C(63) C(62) 117(1) yes
F(22) C(63) C(64) 121.5(10) yes
C(62) C(63) C(64) 120.4(10) yes
F(23) C(64) C(63) 118(1) yes
F(23) C(64) C(65) 121(1) yes
C(63) C(64) C(65) 119.4(10) yes
F(24) C(65) C(64) 120.9(10) yes
F(24) C(65) C(66) 118(1) yes
C(64) C(65) C(66) 120(1) yes
F(25) C(66) C(61) 121.9(8) yes
F(25) C(66) C(65) 115.0(8) yes
C(61) C(66) C(65) 123.0(9) yes
C(68) C(67) C(72) 113.8(7) yes
C(68) C(67) B(2) 117.0(7) yes
C(72) C(67) B(2) 128.8(7) yes
F(26) C(68) C(67) 120.2(7) yes
F(26) C(68) C(69) 116.4(7) yes
C(67) C(68) C(69) 123.4(8) yes
F(27) C(69) C(68) 122.0(8) yes
F(27) C(69) C(70) 118.0(8) yes
C(68) C(69) C(70) 120.0(7) yes
F(28) C(70) C(69) 120.5(8) yes
F(28) C(70) C(71) 120.9(9) yes
C(69) C(70) C(71) 118.5(8) yes
F(29) C(71) C(70) 119.5(7) yes
F(29) C(71) C(72) 121.0(7) yes
C(70) C(71) C(72) 119.5(8) yes
F(30) C(72) C(67) 120.6(7) yes
F(30) C(72) C(71) 114.6(7) yes
C(67) C(72) C(71) 124.7(7) yes
C(74) C(73) C(78) 116.7(8) yes
C(74) C(73) B(2) 118.8(7) yes
C(78) C(73) B(2) 124.3(7) yes
F(31) C(74) C(73) 120.2(7) yes
F(31) C(74) C(75) 114.5(7) yes
C(73) C(74) C(75) 125.3(8) yes
F(32) C(75) C(74) 122.8(8) yes
F(32) C(75) C(76) 120.2(8) yes
C(74) C(75) C(76) 117.0(9) yes
F(33) C(76) C(75) 120.4(9) yes
F(33) C(76) C(77) 117.6(9) yes
C(75) C(76) C(77) 122.0(10) yes
F(34) C(77) C(76) 121.7(9) yes
F(34) C(77) C(78) 120.3(9) yes
C(76) C(77) C(78) 118.1(9) yes
F(35) C(78) C(73) 124.2(7) yes
F(35) C(78) C(77) 114.9(8) yes
C(73) C(78) C(77) 121.0(8) yes
C(80) C(79) C(84) 111.7(7) yes
C(80) C(79) B(2) 119.5(7) yes
C(84) C(79) B(2) 128.1(7) yes
F(36) C(80) C(79) 118.6(7) yes
F(36) C(80) C(81) 117.0(8) yes
C(79) C(80) C(81) 124.3(7) yes
F(37) C(81) C(80) 119.7(8) yes
F(37) C(81) C(82) 121.5(8) yes
C(80) C(81) C(82) 118.8(8) yes
F(38) C(82) C(81) 119.0(9) yes
F(38) C(82) C(83) 120.5(8) yes
C(81) C(82) C(83) 120.6(7) yes
F(39) C(83) C(82) 120.4(8) yes
F(39) C(83) C(84) 120.6(8) yes
C(82) C(83) C(84) 119.0(7) yes
F(40) C(84) C(79) 119.2(7) yes
F(40) C(84) C(83) 115.2(7) yes
C(79) C(84) C(83) 125.6(8) yes
W(1) C(100) C(1) 90.0(3) yes
W(1) C(100) C(2) 90.8(4) yes
W(1) C(100) C(3) 89.4(4) yes
W(1) C(100) C(4) 90.7(3) yes
W(1) C(100) C(5) 89.2(3) yes
C(1) C(100) C(2) 71.6(5) yes
C(1) C(100) C(3) 144.1(5) yes
C(1) C(100) C(4) 143.6(5) yes
C(1) C(100) C(5) 72.2(5) yes
C(2) C(100) C(3) 72.6(5) yes
C(2) C(100) C(4) 144.8(5) yes
C(2) C(100) C(5) 143.8(5) yes
C(3) C(100) C(4) 72.3(5) yes
C(3) C(100) C(5) 143.7(5) yes
C(4) C(100) C(5) 71.4(5) yes
W(2) C(200) C(43) 88.9(4) yes
W(2) C(200) C(44) 89.3(4) yes
W(2) C(200) C(45) 89.3(4) yes
W(2) C(200) C(46) 91.8(4) yes
W(2) C(200) C(47) 90.8(4) yes
C(43) C(200) C(44) 73.0(6) yes
C(43) C(200) C(45) 145.2(5) yes
C(43) C(200) C(46) 145.4(6) yes
C(43) C(200) C(47) 71.2(6) yes
C(44) C(200) C(45) 72.3(5) yes
C(44) C(200) C(46) 141.6(6) yes
C(44) C(200) C(47) 144.1(6) yes
C(45) C(200) C(46) 69.3(6) yes
C(45) C(200) C(47) 143.6(6) yes
C(46) C(200) C(47) 74.2(6) yes
C(19) B(1) C(25) 115.8(6) yes
C(19) B(1) C(31) 102.3(6) yes
C(19) B(1) C(37) 110.4(6) yes
C(25) B(1) C(31) 113.2(6) yes
C(25) B(1) C(37) 99.8(6) yes
C(31) B(1) C(37) 116.0(6) yes
C(61) B(2) C(67) 114.0(7) yes
C(61) B(2) C(73) 100.8(7) yes
C(61) B(2) C(79) 114.4(7) yes
C(67) B(2) C(73) 112.2(7) yes
C(67) B(2) C(79) 102.3(7) yes
C(73) B(2) C(79) 113.6(7) yes

loop_
_geom_bond_atom_site_label_1
_geom_bond_atom_site_label_2
_geom_bond_distance
_geom_bond_publ_flag
W(1) P(1) 2.475(2) yes
W(1) P(2) 2.476(2) yes
W(1) Si(1) 2.358(2) yes
W(1) C(1) 2.340(7) yes
W(1) C(2) 2.366(8) yes
W(1) C(3) 2.344(8) yes
W(1) C(4) 2.365(7) yes
W(1) C(5) 2.328(6) yes
W(1) C(100) 2.00710(10) yes
W(2) P(3) 2.487(2) yes
W(2) P(4) 2.431(3) yes
W(2) Si(2) 2.354(3) yes
W(2) C(43) 2.348(8) yes
W(2) C(44) 2.346(9) yes
W(2) C(45) 2.352(9) yes
W(2) C(46) 2.385(9) yes
W(2) C(47) 2.382(9) yes
W(2) C(200) 2.0287(4) yes
P(1) C(11) 1.808(8) yes
P(1) C(12) 1.800(9) yes
P(1) C(13) 1.79(1) yes
P(2) C(14) 1.872(10) yes
P(2) C(15) 1.809(9) yes
P(2) C(16) 1.819(9) yes
P(3) C(53) 1.809(9) yes
P(3) C(54) 1.802(9) yes
P(3) C(55) 1.825(9) yes
P(4) C(56) 1.85(1) yes
P(4) C(57) 1.88(2) yes
P(4) C(58) 1.74(2) yes
Si(1) C(17) 1.877(9) yes
Si(1) C(18) 1.861(9) yes
Si(2) C(59) 1.84(1) yes
Si(2) C(60) 1.88(1) yes
F(1) C(20) 1.363(8) yes
F(2) C(21) 1.340(10) yes
F(3) C(22) 1.372(9) yes
F(4) C(23) 1.332(9) yes
F(5) C(24) 1.344(9) yes
F(6) C(26) 1.365(8) yes
F(7) C(27) 1.373(8) yes
F(8) C(28) 1.323(8) yes
F(9) C(29) 1.348(8) yes
F(10) C(30) 1.384(7) yes
F(11) C(32) 1.385(7) yes
F(12) C(33) 1.368(7) yes
F(13) C(34) 1.339(9) yes
F(14) C(35) 1.359(8) yes
F(15) C(36) 1.361(7) yes
F(16) C(38) 1.366(8) yes
F(17) C(39) 1.351(8) yes
F(18) C(40) 1.338(8) yes
F(19) C(41) 1.367(8) yes
F(20) C(42) 1.367(8) yes
F(21) C(62) 1.37(1) yes
F(22) C(63) 1.37(1) yes
F(23) C(64) 1.34(1) yes
F(24) C(65) 1.38(1) yes
F(25) C(66) 1.347(10) yes
F(26) C(68) 1.336(9) yes
F(27) C(69) 1.358(8) yes
F(28) C(70) 1.362(9) yes
F(29) C(71) 1.357(9) yes
F(30) C(72) 1.362(8) yes
F(31) C(74) 1.332(8) yes
F(32) C(75) 1.298(9) yes
F(33) C(76) 1.37(1) yes
F(34) C(77) 1.32(1) yes
F(35) C(78) 1.312(9) yes
F(36) C(80) 1.353(9) yes
F(37) C(81) 1.346(9) yes
F(38) C(82) 1.356(9) yes
F(39) C(83) 1.331(9) yes
F(40) C(84) 1.356(9) yes
C(1) C(2) 1.420(10) yes
C(1) C(5) 1.421(10) yes
C(1) C(6) 1.52(1) yes
C(1) C(100) 1.202(7) yes
C(2) C(3) 1.45(1) yes
C(2) C(7) 1.50(1) yes
C(2) C(100) 1.226(7) yes
C(3) C(4) 1.45(1) yes
C(3) C(8) 1.50(1) yes
C(3) C(100) 1.232(7) yes
C(4) C(5) 1.42(1) yes
C(4) C(9) 1.50(1) yes
C(4) C(100) 1.227(7) yes
C(5) C(10) 1.496(10) yes
C(5) C(100) 1.209(7) yes
C(13) C(14) 1.53(1) yes
C(19) C(20) 1.345(10) yes
C(19) C(24) 1.411(10) yes
C(19) B(1) 1.678(10) yes
C(20) C(21) 1.38(1) yes
C(21) C(22) 1.39(1) yes
C(22) C(23) 1.36(1) yes
C(23) C(24) 1.37(1) yes
C(25) C(26) 1.416(9) yes
C(25) C(30) 1.369(10) yes
C(25) B(1) 1.65(1) yes
C(26) C(27) 1.338(10) yes
C(27) C(28) 1.38(1) yes
C(28) C(29) 1.37(1) yes
C(29) C(30) 1.367(10) yes
C(31) C(32) 1.383(9) yes
C(31) C(36) 1.372(9) yes
C(31) B(1) 1.63(1) yes
C(32) C(33) 1.38(1) yes
C(33) C(34) 1.373(10) yes
C(34) C(35) 1.34(1) yes
C(35) C(36) 1.39(1) yes
C(37) C(38) 1.401(9) yes
C(37) C(42) 1.388(9) yes
C(37) B(1) 1.67(1) yes
C(38) C(39) 1.374(9) yes
C(39) C(40) 1.37(1) yes
C(40) C(41) 1.37(1) yes
C(41) C(42) 1.38(1) yes
C(43) C(44) 1.44(1) yes
C(43) C(47) 1.42(1) yes
C(43) C(48) 1.51(1) yes
C(43) C(200) 1.222(9) yes
C(44) C(45) 1.43(1) yes
C(44) C(49) 1.49(1) yes
C(44) C(200) 1.202(8) yes
C(45) C(46) 1.37(1) yes
C(45) C(50) 1.49(1) yes
C(45) C(200) 1.215(8) yes
C(46) C(47) 1.45(1) yes
C(46) C(51) 1.49(1) yes
C(46) C(200) 1.190(8) yes
C(47) C(52) 1.51(1) yes
C(47) C(200) 1.218(8) yes
C(55) C(56) 1.47(1) yes
C(61) C(62) 1.40(1) yes
C(61) C(66) 1.34(1) yes
C(61) B(2) 1.67(1) yes
C(62) C(63) 1.39(1) yes
C(63) C(64) 1.34(1) yes
C(64) C(65) 1.32(1) yes
C(65) C(66) 1.42(1) yes
C(67) C(68) 1.424(10) yes
C(67) C(72) 1.37(1) yes
C(67) B(2) 1.63(1) yes
C(68) C(69) 1.35(1) yes
C(69) C(70) 1.41(1) yes
C(70) C(71) 1.37(1) yes
C(71) C(72) 1.38(1) yes
C(73) C(74) 1.37(1) yes
C(73) C(78) 1.41(1) yes
C(73) B(2) 1.69(1) yes
C(74) C(75) 1.39(1) yes
C(75) C(76) 1.38(1) yes
C(76) C(77) 1.41(1) yes
C(77) C(78) 1.42(1) yes
C(79) C(80) 1.40(1) yes
C(79) C(84) 1.41(1) yes
C(79) B(2) 1.65(1) yes
C(80) C(81) 1.38(1) yes
C(81) C(82) 1.37(1) yes
C(82) C(83) 1.35(1) yes
C(83) C(84) 1.35(1) yes
